data_7160540
loop_
_publ_author_name
'Yue, Xiao-Jing'
'Pei, Li-Ping'
'Wang, Min-Can'
'Jia, Shi-Kun'
'Mei, Guang-Jian'

_publ_section_title
;
 Synthesis of 3-indolyl all-carbon quaternary centers <i>via</i>
 Rh/Br&#xf8;nsted acid co-catalyzed three-component reactions of
 azoalkenes with indoles and diazoacetates.
;
_journal_issue 22
_journal_name_full 'Organic &amp; biomolecular chemistry'
_journal_page_first 5323
_journal_page_last 5327
_journal_paper_doi 10.1039/d5ob00567a
_journal_volume 23
_journal_year 2025
_chemical_formula_moiety 'C29 H35 N3 O6, 2(C H Cl3)'
_chemical_formula_sum 'C31 H37 Cl6 N3 O6'
_chemical_formula_weight 760.33
_space_group_crystal_system triclinic
_space_group_IT_number 2
_space_group_name_Hall '-P 1'
_space_group_name_H-M_alt 'P -1'
_atom_sites_solution_hydrogens mixed
_atom_sites_solution_primary dual
_audit_creation_date 2023-11-23
_audit_creation_method
;
Olex2 1.2
(compiled 2018.05.29 svn.r3508 for OlexSys, GUI svn.r5506)
;
_audit_update_record
;
2024-10-28 deposited with the CCDC.	2025-05-08 downloaded from the CCDC.
;
_cell_angle_alpha 113.796(5)
_cell_angle_beta 90.707(4)
_cell_angle_gamma 110.206(4)
_cell_formula_units_Z 2
_cell_length_a 12.7618(5)
_cell_length_b 13.0621(6)
_cell_length_c 13.4282(7)
_cell_measurement_reflns_used 8617
_cell_measurement_temperature 293(2)
_cell_measurement_theta_max 70.2730
_cell_measurement_theta_min 3.9840
_cell_volume 1891.85(19)
_computing_cell_refinement 'CrysAlisPro 1.171.42.81a (Rigaku OD, 2023)'
_computing_data_collection 'CrysAlisPro 1.171.42.81a (Rigaku OD, 2023)'
_computing_data_reduction 'CrysAlisPro 1.171.42.81a (Rigaku OD, 2023)'
_computing_molecular_graphics 'Olex2 (Dolomanov et al., 2009)'
_computing_publication_material 'Olex2 (Dolomanov et al., 2009)'
_computing_structure_refinement 'ShelXL (Sheldrick, 2015)'
_computing_structure_solution 'ShelXT (Sheldrick, 2015)'
_diffrn_ambient_temperature 293(2)
_diffrn_detector 'CCD plate'
_diffrn_detector_area_resol_mean 16.2312
_diffrn_detector_type Eos
_diffrn_measured_fraction_theta_full 0.988
_diffrn_measured_fraction_theta_max 0.988
_diffrn_measurement_details
;
List of Runs (angles in degrees, time in seconds):

  # Type    Start    End  Width  t~exp~   \w     \q     \k     \f   Frames
#--------------------------------------------------------------------------
  1  \w    -31.00  16.00   1.00    1.00    --    0.00 -57.00 -90.00   47
  2  \w    -63.00 -36.00   1.00    1.00    --    0.00 -57.00 -90.00   27
  3  \w    -17.00  19.00   1.00    1.00    --    0.00 -77.00-180.00   36
  4  \w   -102.00 -62.00   1.00    2.25    --  -33.50 -57.00  60.00   40
  5  \w    -58.00 -23.00   1.00    2.25    --  -33.50 -57.00  60.00   35
  6  \w    -56.00  36.00   1.00    2.25    --  -33.50  37.00  60.00   92
  7  \w     65.00  99.00   1.00    2.25    --   36.47 178.00  60.00   34
  8  \w     10.00  37.00   1.00    2.25    --   36.47 -99.00 150.00   27
  9  \w     25.00  84.00   1.00    2.25    --   36.47-125.00  46.00   59
 10  \w     -1.00  24.00   1.00    2.25    --   36.47  93.00 -42.33   25
 11  \w     44.00  72.00   1.00    2.25    --   36.47 -99.00 150.00   28
 12  \w     61.00 108.00   1.00    2.25    --   36.47 178.00-180.00   47
 13  \w     61.00 110.00   1.00    2.25    --   36.47 178.00   0.00   49
 14  \w     -1.00  24.00   1.00    2.25    --   36.47  94.00  46.67   25
 15  \w     62.00 103.00   1.00    2.25    --   36.47 178.00 -90.00   41
 16  \w     -1.00  24.00   1.00    2.25    --   36.47  93.00 156.42   25
 17  \w      9.00  34.00   1.00    2.25    --   44.00  89.00-111.83   25
 18  \w      9.00  34.00   1.00    2.25    --   44.00  88.00 120.38   25
 19  \w     16.00  42.00   1.00    2.25    --   48.00  84.00-152.84   26
 20  \w     16.00  41.00   1.00    2.25    --   48.00  83.00 114.50   25
 21  \w     17.00  42.00   1.00    2.25    --   48.00  81.00 -79.73   25
 22  \w     17.00  42.00   1.00    2.25    --   48.00  82.00  41.67   25
 23  \w     16.00  41.00   1.00    2.25    --   48.00  84.00 -32.04   25
 24  \w     17.00  42.00   1.00    2.25    --   48.00  81.00 172.72   25
 25  \w     30.00  58.00   1.00    2.25    --   52.00  73.00  16.35   28
 26  \w     83.00 124.00   1.00    2.25    --   56.00  73.00 -30.24   41
 27  \w     32.00  80.00   1.00    2.25    --   56.00  69.00 104.31   48
 28  \w     68.00  94.00   1.00    2.25    --   56.00  73.00 157.18   26
 29  \w     31.00  64.00   1.00    2.25    --   56.00  71.00 -81.73   33
 30  \w     37.00  63.00   1.00    2.25    --   56.00  69.00  48.34   26
 31  \w     30.00  58.00   1.00    2.25    --   56.00  73.00 157.18   28
 32  \w     96.00 122.00   1.00    2.25    --   56.00  71.00 -81.73   26
 33  \w     30.00  68.00   1.00    2.25    --   56.00  73.00 -30.24   38
 34  \w     93.00 124.00   1.00    2.25    --   56.00  69.00 104.31   31
 35  \w     32.00  88.00   1.00    2.25    --   56.00  72.00-167.50   56
 36  \w     98.00 126.00   1.00    2.25    --   60.00  67.00  72.53   28
 37  \w     39.00  79.00   1.00    2.25    --   60.00  67.00  72.53   40
 38  \w     41.00 120.00   1.00    2.25    --   60.00  55.00 -96.20   79
 39  \w    124.00 158.00   1.00   11.00    --   88.00  39.00  -6.85   34
 40  \w     66.00  92.00   1.00   11.00    --   88.00  39.00  -6.85   26
 41  \w     89.00 115.00   1.00   11.00    --  108.00  61.00   0.00   26
 42  \w     88.00 122.00   1.00   11.00    --  108.00  45.00 150.00   34
 43  \w     41.00  73.00   1.00   11.00    --  108.00 -94.00-120.00   32
 44  \w     78.00 109.00   1.00   11.00    --  108.00-111.00-180.00   31
 45  \w    127.00 176.00   1.00   11.00    --  108.00  61.00  30.00   49
 46  \w     88.00 120.00   1.00   11.00    --  108.00  45.00-150.00   32
 47  \w     89.00 119.00   1.00   11.00    --  108.00  45.00  60.00   30
 48  \w     44.00 109.00   1.00   11.00    --  108.00-111.00   0.00   65
 49  \w     88.00 158.00   1.00   11.00    --  108.00  45.00 -60.00   70
 50  \w     88.00 167.00   1.00   11.00    --  108.00  61.00 150.00   79
 51  \w     88.00 123.00   1.00   11.00    --  108.00  45.00 120.00   35
 52  \w    151.00 176.00   1.00   11.00    --  108.00  61.00-180.00   25
 53  \w     88.00 113.00   1.00   11.00    --  108.00  61.00-180.00   25
 54  \w     88.00 114.00   1.00   11.00    --  108.00  61.00  30.00   26
 55  \w     88.00 174.00   1.00   11.00    --  108.00  61.00 -30.00   86
 56  \w     88.00 114.00   1.00   11.00    --  108.00  45.00   0.00   26
 57  \w    130.00 175.00   1.00   11.00    --  108.00  61.00-150.00   45
 58  \w     88.00 125.00   1.00   11.00    --  108.00  61.00-150.00   37
 59  \w     88.00 120.00   1.00   11.00    --  108.00  61.00 -90.00   32
 60  \w    135.00 174.00   1.00   11.00    --  108.00  61.00 -90.00   39
 61  \w     48.00  93.00   1.00   11.00    --  108.00 -94.00  90.00   45
 62  \w    127.00 172.00   1.00   11.00    --  108.00  61.00   0.00   45
 63  \w     42.00 109.00   1.00   11.00    --  108.00-111.00  90.00   67
 64  \w    130.00 169.00   1.00   11.00    --  108.00  61.00  60.00   39
 65  \w     89.00 126.00   1.00   11.00    --  108.00  61.00  60.00   37
 66  \w     88.00 117.00   1.00   11.00    --  108.00  45.00  30.00   29
 67  \w    133.00 176.00   1.00   11.00    --  108.00  61.00 120.00   43
 68  \w     45.00 109.00   1.00   11.00    --  108.00-111.00 -90.00   64
 69  \w     88.00 129.00   1.00   11.00    --  108.00  61.00 120.00   41
 70  \w    137.00 176.00   1.00   11.00    --  108.00  45.00-180.00   39
 71  \w    134.00 175.00   1.00   11.00    --  108.00  61.00  90.00   41
 72  \w     89.00 118.00   1.00   11.00    --  108.00  45.00 -90.00   29
 73  \w     88.00 118.00   1.00   11.00    --  108.00  61.00  90.00   30
 74  \w     88.00 176.00   1.00   11.00    --  108.00  61.00 -60.00   88
 75  \w     40.00 125.00   1.00   11.00    --  108.00 -61.00  90.00   85
 76  \w     88.00 117.00   1.00   11.00    --  108.00  45.00  90.00   29
 77  \w     88.00 114.00   1.00   11.00    --  108.00  45.00-120.00   26
 78  \w     88.00 114.00   1.00   11.00    --  108.00  45.00-180.00   26
 79  \w    129.00 175.00   1.00   11.00    --  108.00  61.00-120.00   46
 80  \w     88.00 114.00   1.00   11.00    --  108.00  61.00-120.00   26
 81  \w     38.00  48.00   1.00   11.00    --  108.00 -94.00 -60.00   10
;
_diffrn_measurement_device 'four-circle diffractometer'
_diffrn_measurement_device_type 'Xcalibur, Eos, Gemini'
_diffrn_measurement_method '\w scans'
_diffrn_orient_matrix_type 'CrysAlisPro convention (1999,Acta A55,543-557)'
_diffrn_orient_matrix_UB_11 0.1002218000
_diffrn_orient_matrix_UB_12 0.1020007000
_diffrn_orient_matrix_UB_13 -0.0085075000
_diffrn_orient_matrix_UB_21 -0.0360892000
_diffrn_orient_matrix_UB_22 -0.0619478000
_diffrn_orient_matrix_UB_23 -0.1266882000
_diffrn_orient_matrix_UB_31 -0.0757142000
_diffrn_orient_matrix_UB_32 0.0723095000
_diffrn_orient_matrix_UB_33 0.0102798000
_diffrn_radiation_monochromator graphite
_diffrn_radiation_probe x-ray
_diffrn_radiation_type CuK\a
_diffrn_radiation_wavelength 1.54184
_diffrn_reflns_av_R_equivalents 0.0403
_diffrn_reflns_av_unetI/netI 0.0314
_diffrn_reflns_Laue_measured_fraction_full 0.988
_diffrn_reflns_Laue_measured_fraction_max 0.988
_diffrn_reflns_limit_h_max 14
_diffrn_reflns_limit_h_min -15
_diffrn_reflns_limit_k_max 15
_diffrn_reflns_limit_k_min -15
_diffrn_reflns_limit_l_max 16
_diffrn_reflns_limit_l_min -16
_diffrn_reflns_number 26449
_diffrn_reflns_point_group_measured_fraction_full 0.988
_diffrn_reflns_point_group_measured_fraction_max 0.988
_diffrn_reflns_theta_full 67.078
_diffrn_reflns_theta_max 67.078
_diffrn_reflns_theta_min 3.655
_diffrn_source 'fine-focus sealed X-ray tube'
_diffrn_source_type 'Enhance (Cu) X-ray Source'
_exptl_absorpt_coefficient_mu 4.503
_exptl_absorpt_correction_T_max 1.00000
_exptl_absorpt_correction_T_min 0.71177
_exptl_absorpt_correction_type multi-scan
_exptl_absorpt_process_details
;
CrysAlisPro 1.171.42.81a (Rigaku Oxford Diffraction, 2023)
Empirical absorption correction using spherical harmonics,
implemented in SCALE3 ABSPACK scaling algorithm.
;
_exptl_crystal_colour colourless
_exptl_crystal_colour_primary colourless
_exptl_crystal_density_diffrn 1.335
_exptl_crystal_description block
_exptl_crystal_F_000 788
_exptl_crystal_size_max 0.17
_exptl_crystal_size_mid 0.13
_exptl_crystal_size_min 0.1
_refine_diff_density_max 0.454
_refine_diff_density_min -0.486
_refine_diff_density_rms 0.058
_refine_ls_extinction_method none
_refine_ls_goodness_of_fit_ref 1.076
_refine_ls_hydrogen_treatment mixed
_refine_ls_matrix_type full
_refine_ls_number_parameters 446
_refine_ls_number_reflns 6667
_refine_ls_number_restraints 1
_refine_ls_restrained_S_all 1.107
_refine_ls_R_factor_all 0.0884
_refine_ls_R_factor_gt 0.0728
_refine_ls_shift/su_max 0.000
_refine_ls_shift/su_mean 0.000
_refine_ls_structure_factor_coef Fsqd
_refine_ls_weighting_details 'w=1/[\s^2^(Fo^2^)+(0.1173P)^2^+1.1042P] where P=(Fo^2^+2Fc^2^)/3'
_refine_ls_weighting_scheme calc
_refine_ls_wR_factor_gt 0.2098
_refine_ls_wR_factor_ref 0.2288
_reflns_Friedel_coverage 0.000
_reflns_number_gt 5111
_reflns_number_total 6667
_reflns_threshold_expression 'I > 2\s(I)'
_cod_data_source_file d5ob00567a2.cif
_cod_data_source_block 202311316
_cod_depositor_comments 'Adding full bibliography for 7160539--7160540.cif.'
_cod_original_cell_volume 1891.85(17)
_cod_database_code 7160540
_shelx_shelxl_version_number 2014/7
_chemical_oxdiff_formula C20H20N4O4
_shelx_space_group_comment
;
The symmetry employed for this shelxl refinement is uniquely defined
by the following loop, which should always be used as a source of
symmetry information in preference to the above space-group names.
They are only intended as comments.
;
_shelx_estimated_absorpt_t_max 0.662
_shelx_estimated_absorpt_t_min 0.515
_reflns_odcompleteness_completeness 98.70
_reflns_odcompleteness_iscentric 1
_reflns_odcompleteness_theta 68.13
_olex2_refinement_description
;
1. Fixed Uiso
 At 1.2 times of:
  All C(H) groups, All C(H,H) groups
 At 1.5 times of:
  All C(H,H,H) groups
2. Restrained distances
 Cl1-Cl2
 2.9 with sigma of 0.02
3. Uiso/Uaniso restraints and constraints
Uanis(Cl4) = Uanis(Cl4A)
Uanis(Cl5A) = Uanis(Cl5)
Uanis(Cl6) = Uanis(Cl6A)
Uanis(Cl2A) = Uanis(Cl1A)
Uanis(Cl1) = Uanis(Cl2)
Uanis(Cl3A) = Uanis(Cl3)
4. Others
 Sof(Cl4A)=Sof(Cl5)=Sof(Cl6A)=Sof(H31A)=1-FVAR(1)
 Sof(Cl4)=Sof(Cl5A)=Sof(Cl6)=Sof(H31)=FVAR(1)
 Sof(Cl1A)=Sof(Cl2A)=Sof(Cl3A)=Sof(H30A)=1-FVAR(2)
 Sof(Cl1)=Sof(Cl2)=Sof(Cl3)=Sof(H30)=FVAR(2)
5.a Ternary CH refined with riding coordinates:
 C11(H11), C30(H30), C30(H30A), C31(H31A), C31(H31)
5.b Secondary CH2 refined with riding coordinates:
 C21(H21A,H21B)
5.c Aromatic/amide H refined with riding coordinates:
 C1(H1), C2(H2), C3(H3A), C4(H4), C8(H8), C13(H13), C14(H14), C15(H15),
 C16(H16), C17(H17)
5.d Idealised Me refined as rotating group:
 C9(H9A,H9B,H9C), C19(H19A,H19B,H19C), C22(H22A,H22B,H22C), C24(H24A,H24B,
 H24C), C27(H27A,H27B,H27C), C28(H28A,H28B,H28C), C29(H29A,H29B,H29C)
;
_olex2_submission_special_instructions 'No special instructions were received'
_oxdiff_exptl_absorpt_empirical_details
;
Empirical correction (ABSPACK) includes:
- Absorption correction using spherical harmonics
- Frame scaling
;
_oxdiff_exptl_absorpt_empirical_full_max 2.600
_oxdiff_exptl_absorpt_empirical_full_min 0.757

loop_
_space_group_symop_operation_xyz
'x, y, z'
'-x, -y, -z'

loop_
_atom_site_label
_atom_site_type_symbol
_atom_site_fract_x
_atom_site_fract_y
_atom_site_fract_z
_atom_site_U_iso_or_equiv
_atom_site_adp_type
_atom_site_occupancy
_atom_site_site_symmetry_order
_atom_site_calc_flag
_atom_site_refinement_flags_posn
_atom_site_refinement_flags_adp
_atom_site_refinement_flags_occupancy
_atom_site_disorder_assembly
_atom_site_disorder_group
O1 O 0.0736(2) 0.1803(2) 0.4957(2) 0.0633(6) Uani 1 1 d . . . . .
O2 O 0.0589(2) 0.0725(2) 0.3141(2) 0.0664(6) Uani 1 1 d . . . . .
O3 O 0.0017(2) 0.2673(3) 0.3064(2) 0.0692(7) Uani 1 1 d . . . . .
O4 O 0.0711(2) 0.2849(3) 0.1604(2) 0.0715(7) Uani 1 1 d . . . . .
O5 O 0.5216(2) 0.2857(3) 0.0939(2) 0.0735(7) Uani 1 1 d . . . . .
O6 O 0.5935(2) 0.4834(3) 0.1262(2) 0.0734(7) Uani 1 1 d . . . . .
N1 N 0.4243(2) 0.1269(3) 0.3524(3) 0.0599(7) Uani 1 1 d . . . . .
N2 N 0.35647(19) 0.3323(2) 0.2101(2) 0.0465(6) Uani 1 1 d . . . . .
N3 N 0.4427(2) 0.4188(3) 0.1927(2) 0.0525(6) Uani 1 1 d . . . . .
H3 H 0.448(3) 0.488(4) 0.222(3) 0.060(11) Uiso 1 1 d . . . . .
C1 C 0.3478(3) 0.2680(3) 0.6119(3) 0.0603(8) Uani 1 1 d . . . . .
H1 H 0.2974 0.3057 0.6381 0.072 Uiso 1 1 calc R . . . .
C2 C 0.4155(4) 0.2551(4) 0.6829(4) 0.0743(10) Uani 1 1 d . . . . .
H2 H 0.4099 0.2840 0.7574 0.089 Uiso 1 1 calc R . . . .
C3 C 0.4921(4) 0.1998(4) 0.6459(4) 0.0815(12) Uani 1 1 d . . . . .
H3A H 0.5374 0.1938 0.6963 0.098 Uiso 1 1 calc R . . . .
C4 C 0.5022(3) 0.1541(3) 0.5366(4) 0.0697(10) Uani 1 1 d . . . . .
H4 H 0.5533 0.1169 0.5119 0.084 Uiso 1 1 calc R . . . .
C5 C 0.4330(3) 0.1654(3) 0.4640(3) 0.0563(8) Uani 1 1 d . . . . .
C6 C 0.3559(3) 0.2236(3) 0.4998(3) 0.0511(7) Uani 1 1 d . . . . .
C7 C 0.3020(2) 0.2209(3) 0.4030(3) 0.0465(6) Uani 1 1 d . . . . .
C8 C 0.3459(3) 0.1599(3) 0.3165(3) 0.0535(7) Uani 1 1 d . . . . .
H8 H 0.3253 0.1432 0.2432 0.064 Uiso 1 1 calc R . . . .
C9 C 0.4864(4) 0.0602(4) 0.2809(4) 0.0862(13) Uani 1 1 d . . . . .
H9A H 0.4522 -0.0236 0.2664 0.129 Uiso 1 1 calc GR . . . .
H9B H 0.5638 0.0932 0.3168 0.129 Uiso 1 1 calc GR . . . .
H9C H 0.4839 0.0670 0.2124 0.129 Uiso 1 1 calc GR . . . .
C10 C 0.2087(2) 0.2676(3) 0.3976(2) 0.0446(6) Uani 1 1 d . . . . .
C11 C 0.1904(2) 0.2688(3) 0.2824(2) 0.0449(6) Uani 1 1 d . . . . .
H11 H 0.1891 0.1913 0.2268 0.054 Uiso 1 1 calc R . . . .
C12 C 0.2348(2) 0.3940(3) 0.4917(2) 0.0457(6) Uani 1 1 d . . . . .
C13 C 0.3463(3) 0.4746(3) 0.5360(3) 0.0537(7) Uani 1 1 d . . . . .
H13 H 0.4049 0.4491 0.5124 0.064 Uiso 1 1 calc R . . . .
C14 C 0.3721(3) 0.5919(3) 0.6144(3) 0.0686(9) Uani 1 1 d . . . . .
H14 H 0.4474 0.6446 0.6429 0.082 Uiso 1 1 calc R . . . .
C15 C 0.2856(4) 0.6307(4) 0.6504(3) 0.0764(11) Uani 1 1 d . . . . .
H15 H 0.3026 0.7096 0.7034 0.092 Uiso 1 1 calc R . . . .
C16 C 0.1753(4) 0.5529(4) 0.6079(3) 0.0707(10) Uani 1 1 d . . . . .
H16 H 0.1172 0.5795 0.6315 0.085 Uiso 1 1 calc R . . . .
C17 C 0.1489(3) 0.4344(3) 0.5297(3) 0.0550(7) Uani 1 1 d . . . . .
H17 H 0.0734 0.3818 0.5025 0.066 Uiso 1 1 calc R . . . .
C18 C 0.1042(2) 0.1714(3) 0.4094(3) 0.0503(7) Uani 1 1 d . . . . .
C19 C -0.0365(4) -0.0247(4) 0.3176(4) 0.0902(14) Uani 1 1 d . . . . .
H19A H -0.0588 -0.0939 0.2470 0.135 Uiso 1 1 calc GR . . . .
H19B H -0.0988 0.0009 0.3347 0.135 Uiso 1 1 calc GR . . . .
H19C H -0.0156 -0.0458 0.3734 0.135 Uiso 1 1 calc GR . . . .
C20 C 0.0771(3) 0.2744(3) 0.2552(3) 0.0507(7) Uani 1 1 d . . . . .
C21 C -0.0329(3) 0.2916(5) 0.1235(4) 0.0812(12) Uani 1 1 d . . . . .
H21A H -0.0330 0.3718 0.1662 0.097 Uiso 1 1 calc R . . . .
H21B H -0.0983 0.2329 0.1330 0.097 Uiso 1 1 calc R . . . .
C22 C -0.0377(5) 0.2655(10) 0.0052(6) 0.162(4) Uani 1 1 d . . . . .
H22A H -0.1150 0.2372 -0.0291 0.242 Uiso 1 1 calc GR . . . .
H22B H -0.0077 0.2043 -0.0308 0.242 Uiso 1 1 calc GR . . . .
H22C H 0.0066 0.3379 -0.0013 0.242 Uiso 1 1 calc GR . . . .
C23 C 0.2863(2) 0.3679(3) 0.2672(2) 0.0452(6) Uani 1 1 d . . . . .
C24 C 0.2901(3) 0.4950(3) 0.3130(3) 0.0608(8) Uani 1 1 d . . . . .
H24A H 0.3621 0.5501 0.3599 0.091 Uiso 1 1 calc GR . . . .
H24B H 0.2305 0.5008 0.3551 0.091 Uiso 1 1 calc GR . . . .
H24C H 0.2803 0.5153 0.2533 0.091 Uiso 1 1 calc GR . . . .
C25 C 0.5206(2) 0.3856(3) 0.1332(3) 0.0533(7) Uani 1 1 d . . . . .
C26 C 0.6866(3) 0.4790(5) 0.0642(4) 0.0818(12) Uani 1 1 d . . . . .
C27 C 0.7338(5) 0.6045(7) 0.0696(7) 0.133(2) Uani 1 1 d . . . . .
H27A H 0.6736 0.6213 0.0443 0.199 Uiso 1 1 calc GR . . . .
H27B H 0.7903 0.6093 0.0233 0.199 Uiso 1 1 calc GR . . . .
H27C H 0.7674 0.6629 0.1445 0.199 Uiso 1 1 calc GR . . . .
C28 C 0.6386(6) 0.3883(7) -0.0553(5) 0.127(2) Uani 1 1 d . . . . .
H28A H 0.6122 0.3076 -0.0606 0.190 Uiso 1 1 calc GR . . . .
H28B H 0.6967 0.3980 -0.0993 0.190 Uiso 1 1 calc GR . . . .
H28C H 0.5766 0.4016 -0.0816 0.190 Uiso 1 1 calc GR . . . .
C29 C 0.7681(4) 0.4508(8) 0.1171(7) 0.138(3) Uani 1 1 d . . . . .
H29A H 0.7860 0.5021 0.1951 0.207 Uiso 1 1 calc GR . . . .
H29B H 0.8361 0.4645 0.0860 0.207 Uiso 1 1 calc GR . . . .
H29C H 0.7352 0.3676 0.1045 0.207 Uiso 1 1 calc GR . . . .
Cl1 Cl 0.1585(5) 0.0283(6) 1.0012(6) 0.0955(16) Uani 0.274(7) 1 d D . P A 1
Cl1A Cl 0.1576(2) 0.0524(3) 0.9711(3) 0.1049(6) Uani 0.726(7) 1 d . . P A 2
Cl2 Cl 0.3221(5) -0.0366(6) 0.9964(6) 0.0955(16) Uani 0.274(7) 1 d D . P A 1
Cl2A Cl 0.3374(2) -0.0535(3) 0.9572(3) 0.1049(6) Uani 0.726(7) 1 d . . P A 2
Cl3 Cl 0.2978(8) 0.0339(10) 0.8310(8) 0.1125(9) Uani 0.274(7) 1 d . . P A 1
Cl3A Cl 0.3311(3) 0.0916(4) 0.8435(2) 0.1125(9) Uani 0.726(7) 1 d . . P A 2
C30 C 0.2987(4) 0.0678(5) 0.9638(4) 0.0952(14) Uani 1 1 d . . . . .
H30 H 0.3500 0.1511 1.0121 0.114 Uiso 0.274(7) 1 calc R . P A 1
H30A H 0.3468 0.1412 1.0286 0.114 Uiso 0.726(7) 1 calc R . P A 2
Cl4 Cl 0.8970(4) 0.3328(4) 0.7556(3) 0.1913(14) Uani 0.855(5) 1 d . . P B 1
Cl4A Cl 0.926(2) 0.353(3) 0.7109(18) 0.1913(14) Uani 0.145(5) 1 d . . P B 2
Cl5 Cl 0.8248(15) 0.1105(19) 0.662(3) 0.205(2) Uani 0.145(5) 1 d . . P B 2
Cl5A Cl 0.7800(2) 0.0844(3) 0.5945(5) 0.205(2) Uani 0.855(5) 1 d . . P B 1
Cl6 Cl 0.82793(16) 0.2774(3) 0.5328(2) 0.1133(7) Uani 0.855(5) 1 d . . P B 1
Cl6A Cl 0.8148(11) 0.2097(17) 0.5061(14) 0.1133(7) Uani 0.145(5) 1 d . . P B 2
C31 C 0.8761(4) 0.2228(4) 0.6178(5) 0.0868(13) Uani 1 1 d . . . . .
H31A H 0.9457 0.2123 0.5947 0.104 Uiso 0.145(5) 1 calc R . P B 2
H31 H 0.9486 0.2164 0.6007 0.104 Uiso 0.855(5) 1 calc R . P B 1

loop_
_atom_site_aniso_label
_atom_site_aniso_U_11
_atom_site_aniso_U_22
_atom_site_aniso_U_33
_atom_site_aniso_U_23
_atom_site_aniso_U_13
_atom_site_aniso_U_12
O1 0.0566(13) 0.0718(15) 0.0760(15) 0.0464(13) 0.0281(11) 0.0232(11)
O2 0.0598(13) 0.0544(13) 0.0755(15) 0.0319(12) 0.0122(11) 0.0067(10)
O3 0.0474(12) 0.103(2) 0.0730(15) 0.0470(14) 0.0212(11) 0.0351(12)
O4 0.0527(13) 0.113(2) 0.0759(16) 0.0598(16) 0.0187(11) 0.0401(13)
O5 0.0639(15) 0.0735(17) 0.0891(18) 0.0357(14) 0.0351(13) 0.0318(12)
O6 0.0601(14) 0.0800(17) 0.0903(18) 0.0492(15) 0.0385(13) 0.0228(12)
N1 0.0590(16) 0.0570(16) 0.085(2) 0.0392(15) 0.0286(14) 0.0355(13)
N2 0.0407(12) 0.0528(13) 0.0536(13) 0.0298(11) 0.0151(10) 0.0181(10)
N3 0.0487(14) 0.0553(16) 0.0658(16) 0.0356(14) 0.0227(12) 0.0222(12)
C1 0.066(2) 0.0594(19) 0.070(2) 0.0383(17) 0.0151(16) 0.0277(16)
C2 0.091(3) 0.068(2) 0.075(2) 0.0405(19) 0.004(2) 0.031(2)
C3 0.083(3) 0.069(2) 0.106(3) 0.053(2) -0.009(2) 0.028(2)
C4 0.062(2) 0.0573(19) 0.105(3) 0.044(2) 0.0063(19) 0.0285(16)
C5 0.0505(17) 0.0459(16) 0.084(2) 0.0373(16) 0.0133(15) 0.0203(13)
C6 0.0468(15) 0.0478(16) 0.0706(19) 0.0357(15) 0.0132(13) 0.0196(12)
C7 0.0427(14) 0.0450(15) 0.0602(17) 0.0289(13) 0.0152(12) 0.0189(12)
C8 0.0537(17) 0.0534(17) 0.0700(19) 0.0348(15) 0.0215(14) 0.0293(14)
C9 0.091(3) 0.084(3) 0.118(4) 0.050(3) 0.046(3) 0.065(2)
C10 0.0404(14) 0.0462(15) 0.0545(16) 0.0275(13) 0.0151(11) 0.0178(11)
C11 0.0408(14) 0.0484(15) 0.0534(15) 0.0267(13) 0.0142(11) 0.0204(12)
C12 0.0486(15) 0.0488(15) 0.0523(15) 0.0307(13) 0.0164(12) 0.0223(12)
C13 0.0525(17) 0.0511(17) 0.0658(18) 0.0327(15) 0.0111(14) 0.0205(13)
C14 0.076(2) 0.0524(19) 0.071(2) 0.0288(17) -0.0003(18) 0.0156(17)
C15 0.111(3) 0.056(2) 0.062(2) 0.0209(17) 0.012(2) 0.037(2)
C16 0.095(3) 0.074(2) 0.067(2) 0.0334(19) 0.032(2) 0.054(2)
C17 0.0577(18) 0.0646(19) 0.0604(18) 0.0352(16) 0.0216(14) 0.0333(15)
C18 0.0402(14) 0.0546(17) 0.0690(19) 0.0362(16) 0.0182(13) 0.0213(13)
C19 0.071(2) 0.067(2) 0.112(3) 0.047(2) 0.004(2) -0.0056(19)
C20 0.0448(15) 0.0533(16) 0.0569(17) 0.0258(14) 0.0127(13) 0.0197(12)
C21 0.057(2) 0.117(3) 0.091(3) 0.061(3) 0.0089(19) 0.039(2)
C22 0.093(4) 0.339(12) 0.141(5) 0.174(7) 0.039(4) 0.099(6)
C23 0.0443(14) 0.0516(16) 0.0512(15) 0.0302(13) 0.0148(12) 0.0218(12)
C24 0.071(2) 0.0581(19) 0.073(2) 0.0398(17) 0.0327(17) 0.0327(16)
C25 0.0417(15) 0.067(2) 0.0548(17) 0.0326(16) 0.0132(12) 0.0176(14)
C26 0.056(2) 0.129(4) 0.092(3) 0.075(3) 0.0379(19) 0.037(2)
C27 0.101(4) 0.146(5) 0.180(6) 0.107(5) 0.079(4) 0.033(4)
C28 0.119(4) 0.192(7) 0.084(3) 0.077(4) 0.051(3) 0.053(4)
C29 0.064(3) 0.242(9) 0.175(6) 0.149(7) 0.043(3) 0.065(4)
Cl1 0.088(2) 0.095(3) 0.085(3) 0.0226(18) 0.0190(18) 0.0344(18)
Cl1A 0.0993(10) 0.1178(12) 0.1030(14) 0.0487(9) 0.0341(9) 0.0463(9)
Cl2 0.088(2) 0.095(3) 0.085(3) 0.0226(18) 0.0190(18) 0.0344(18)
Cl2A 0.0993(10) 0.1178(12) 0.1030(14) 0.0487(9) 0.0341(9) 0.0463(9)
Cl3 0.119(2) 0.127(3) 0.1200(14) 0.0724(19) 0.0455(14) 0.0558(19)
Cl3A 0.119(2) 0.127(3) 0.1200(14) 0.0724(19) 0.0455(14) 0.0558(19)
C30 0.089(3) 0.081(3) 0.088(3) 0.019(2) 0.011(2) 0.023(2)
Cl4 0.232(3) 0.238(3) 0.113(2) 0.060(2) 0.047(2) 0.118(3)
Cl4A 0.232(3) 0.238(3) 0.113(2) 0.060(2) 0.047(2) 0.118(3)
Cl5 0.0918(17) 0.1357(19) 0.437(7) 0.192(3) 0.031(2) 0.0191(14)
Cl5A 0.0918(17) 0.1357(19) 0.437(7) 0.192(3) 0.031(2) 0.0191(14)
Cl6 0.1031(11) 0.1260(19) 0.1618(17) 0.0913(16) 0.0427(10) 0.0662(12)
Cl6A 0.1031(11) 0.1260(19) 0.1618(17) 0.0913(16) 0.0427(10) 0.0662(12)
C31 0.064(2) 0.091(3) 0.132(4) 0.064(3) 0.042(2) 0.040(2)

loop_
_atom_type_symbol
_atom_type_description
_atom_type_scat_dispersion_real
_atom_type_scat_dispersion_imag
_atom_type_scat_source
C C 0.0181 0.0091 'International Tables Vol C Tables 4.2.6.8 and 6.1.1.4'
H H 0.0000 0.0000 'International Tables Vol C Tables 4.2.6.8 and 6.1.1.4'
Cl Cl 0.3639 0.7018 'International Tables Vol C Tables 4.2.6.8 and 6.1.1.4'
N N 0.0311 0.0180 'International Tables Vol C Tables 4.2.6.8 and 6.1.1.4'
O O 0.0492 0.0322 'International Tables Vol C Tables 4.2.6.8 and 6.1.1.4'

loop_
_geom_angle_atom_site_label_1
_geom_angle_atom_site_label_2
_geom_angle_atom_site_label_3
_geom_angle
_geom_angle_site_symmetry_1
_geom_angle_site_symmetry_3
_geom_angle_publ_flag
C18 O2 C19 115.9(3) . . ?
C20 O4 C21 116.3(3) . . ?
C25 O6 C26 122.1(3) . . ?
C5 N1 C8 108.9(3) . . ?
C5 N1 C9 126.6(3) . . ?
C8 N1 C9 124.5(3) . . ?
C23 N2 N3 116.6(3) . . ?
N2 N3 H3 119(3) . . ?
C25 N3 N2 118.9(3) . . ?
C25 N3 H3 122(3) . . ?
C2 C1 H1 120.5 . . ?
C2 C1 C6 119.1(4) . . ?
C6 C1 H1 120.5 . . ?
C1 C2 H2 119.2 . . ?
C1 C2 C3 121.6(4) . . ?
C3 C2 H2 119.2 . . ?
C2 C3 H3A 119.3 . . ?
C4 C3 C2 121.4(4) . . ?
C4 C3 H3A 119.3 . . ?
C3 C4 H4 121.3 . . ?
C3 C4 C5 117.4(4) . . ?
C5 C4 H4 121.3 . . ?
N1 C5 C4 129.6(3) . . ?
N1 C5 C6 107.9(3) . . ?
C4 C5 C6 122.4(4) . . ?
C1 C6 C5 118.1(3) . . ?
C1 C6 C7 135.3(3) . . ?
C5 C6 C7 106.6(3) . . ?
C6 C7 C10 126.8(3) . . ?
C8 C7 C6 105.8(3) . . ?
C8 C7 C10 127.3(3) . . ?
N1 C8 C7 110.8(3) . . ?
N1 C8 H8 124.6 . . ?
C7 C8 H8 124.6 . . ?
N1 C9 H9A 109.5 . . ?
N1 C9 H9B 109.5 . . ?
N1 C9 H9C 109.5 . . ?
H9A C9 H9B 109.5 . . ?
H9A C9 H9C 109.5 . . ?
H9B C9 H9C 109.5 . . ?
C7 C10 C11 109.8(2) . . ?
C7 C10 C12 112.1(2) . . ?
C7 C10 C18 102.2(2) . . ?
C12 C10 C11 110.5(2) . . ?
C12 C10 C18 111.2(2) . . ?
C18 C10 C11 110.7(2) . . ?
C10 C11 H11 106.4 . . ?
C20 C11 C10 113.1(2) . . ?
C20 C11 H11 106.4 . . ?
C20 C11 C23 109.7(2) . . ?
C23 C11 C10 114.2(2) . . ?
C23 C11 H11 106.4 . . ?
C13 C12 C10 120.3(3) . . ?
C13 C12 C17 118.0(3) . . ?
C17 C12 C10 121.6(3) . . ?
C12 C13 H13 119.3 . . ?
C14 C13 C12 121.4(3) . . ?
C14 C13 H13 119.3 . . ?
C13 C14 H14 120.1 . . ?
C13 C14 C15 119.8(4) . . ?
C15 C14 H14 120.1 . . ?
C14 C15 H15 120.1 . . ?
C16 C15 C14 119.8(4) . . ?
C16 C15 H15 120.1 . . ?
C15 C16 H16 119.7 . . ?
C15 C16 C17 120.6(4) . . ?
C17 C16 H16 119.7 . . ?
C12 C17 H17 119.8 . . ?
C16 C17 C12 120.4(3) . . ?
C16 C17 H17 119.8 . . ?
O1 C18 O2 123.9(3) . . ?
O1 C18 C10 124.1(3) . . ?
O2 C18 C10 111.7(2) . . ?
O2 C19 H19A 109.5 . . ?
O2 C19 H19B 109.5 . . ?
O2 C19 H19C 109.5 . . ?
H19A C19 H19B 109.5 . . ?
H19A C19 H19C 109.5 . . ?
H19B C19 H19C 109.5 . . ?
O3 C20 O4 123.2(3) . . ?
O3 C20 C11 126.9(3) . . ?
O4 C20 C11 109.9(2) . . ?
O4 C21 H21A 110.2 . . ?
O4 C21 H21B 110.2 . . ?
O4 C21 C22 107.4(4) . . ?
H21A C21 H21B 108.5 . . ?
C22 C21 H21A 110.2 . . ?
C22 C21 H21B 110.2 . . ?
C21 C22 H22A 109.5 . . ?
C21 C22 H22B 109.5 . . ?
C21 C22 H22C 109.5 . . ?
H22A C22 H22B 109.5 . . ?
H22A C22 H22C 109.5 . . ?
H22B C22 H22C 109.5 . . ?
N2 C23 C11 115.0(3) . . ?
N2 C23 C24 124.5(3) . . ?
C24 C23 C11 120.5(2) . . ?
C23 C24 H24A 109.5 . . ?
C23 C24 H24B 109.5 . . ?
C23 C24 H24C 109.5 . . ?
H24A C24 H24B 109.5 . . ?
H24A C24 H24C 109.5 . . ?
H24B C24 H24C 109.5 . . ?
O5 C25 O6 127.1(3) . . ?
O5 C25 N3 125.3(3) . . ?
O6 C25 N3 107.7(3) . . ?
O6 C26 C27 101.9(4) . . ?
O6 C26 C28 109.3(4) . . ?
O6 C26 C29 109.8(4) . . ?
C27 C26 C28 108.5(5) . . ?
C29 C26 C27 114.0(5) . . ?
C29 C26 C28 112.8(6) . . ?
C26 C27 H27A 109.5 . . ?
C26 C27 H27B 109.5 . . ?
C26 C27 H27C 109.5 . . ?
H27A C27 H27B 109.5 . . ?
H27A C27 H27C 109.5 . . ?
H27B C27 H27C 109.5 . . ?
C26 C28 H28A 109.5 . . ?
C26 C28 H28B 109.5 . . ?
C26 C28 H28C 109.5 . . ?
H28A C28 H28B 109.5 . . ?
H28A C28 H28C 109.5 . . ?
H28B C28 H28C 109.5 . . ?
C26 C29 H29A 109.5 . . ?
C26 C29 H29B 109.5 . . ?
C26 C29 H29C 109.5 . . ?
H29A C29 H29B 109.5 . . ?
H29A C29 H29C 109.5 . . ?
H29B C29 H29C 109.5 . . ?
Cl1 C30 H30 112.8 . . ?
Cl1A C30 Cl2A 118.2(3) . . ?
Cl1A C30 Cl3A 107.1(3) . . ?
Cl1A C30 H30A 107.7 . . ?
Cl2 C30 Cl1 90.5(5) . . ?
Cl2 C30 H30 112.8 . . ?
Cl2A C30 Cl3A 107.9(3) . . ?
Cl2A C30 H30A 107.7 . . ?
Cl3 C30 Cl1 114.4(5) . . ?
Cl3 C30 Cl2 111.6(4) . . ?
Cl3 C30 H30 112.8 . . ?
Cl3A C30 H30A 107.7 . . ?
Cl4 C31 H31 109.3 . . ?
Cl4A C31 Cl5 115.0(14) . . ?
Cl4A C31 Cl6A 114.7(11) . . ?
Cl4A C31 H31A 100.4 . . ?
Cl5 C31 H31A 100.4 . . ?
Cl5A C31 Cl4 112.9(3) . . ?
Cl5A C31 Cl6 109.9(3) . . ?
Cl5A C31 H31 109.3 . . ?
Cl6 C31 Cl4 106.0(3) . . ?
Cl6 C31 H31 109.3 . . ?
Cl6A C31 Cl5 120.8(10) . . ?
Cl6A C31 H31A 100.4 . . ?

loop_
_geom_bond_atom_site_label_1
_geom_bond_atom_site_label_2
_geom_bond_distance
_geom_bond_site_symmetry_2
_geom_bond_publ_flag
O1 C18 1.201(4) . ?
O2 C18 1.331(4) . ?
O2 C19 1.442(4) . ?
O3 C20 1.189(4) . ?
O4 C20 1.337(4) . ?
O4 C21 1.455(4) . ?
O5 C25 1.198(4) . ?
O6 C25 1.336(4) . ?
O6 C26 1.464(4) . ?
N1 C5 1.363(5) . ?
N1 C8 1.368(4) . ?
N1 C9 1.460(5) . ?
N2 N3 1.379(3) . ?
N2 C23 1.273(4) . ?
N3 H3 0.81(4) . ?
N3 C25 1.361(4) . ?
C1 H1 0.9300 . ?
C1 C2 1.376(5) . ?
C1 C6 1.398(5) . ?
C2 H2 0.9300 . ?
C2 C3 1.391(6) . ?
C3 H3A 0.9300 . ?
C3 C4 1.369(7) . ?
C4 H4 0.9300 . ?
C4 C5 1.392(5) . ?
C5 C6 1.418(5) . ?
C6 C7 1.444(4) . ?
C7 C8 1.369(4) . ?
C7 C10 1.528(4) . ?
C8 H8 0.9300 . ?
C9 H9A 0.9600 . ?
C9 H9B 0.9600 . ?
C9 H9C 0.9600 . ?
C10 C11 1.567(4) . ?
C10 C12 1.536(4) . ?
C10 C18 1.546(4) . ?
C11 H11 0.9800 . ?
C11 C20 1.521(4) . ?
C11 C23 1.531(4) . ?
C12 C13 1.388(4) . ?
C12 C17 1.391(4) . ?
C13 H13 0.9300 . ?
C13 C14 1.380(5) . ?
C14 H14 0.9300 . ?
C14 C15 1.382(6) . ?
C15 H15 0.9300 . ?
C15 C16 1.366(6) . ?
C16 H16 0.9300 . ?
C16 C17 1.390(5) . ?
C17 H17 0.9300 . ?
C19 H19A 0.9600 . ?
C19 H19B 0.9600 . ?
C19 H19C 0.9600 . ?
C21 H21A 0.9700 . ?
C21 H21B 0.9700 . ?
C21 C22 1.480(7) . ?
C22 H22A 0.9600 . ?
C22 H22B 0.9600 . ?
C22 H22C 0.9600 . ?
C23 C24 1.502(4) . ?
C24 H24A 0.9600 . ?
C24 H24B 0.9600 . ?
C24 H24C 0.9600 . ?
C26 C27 1.510(8) . ?
C26 C28 1.515(8) . ?
C26 C29 1.475(7) . ?
C27 H27A 0.9600 . ?
C27 H27B 0.9600 . ?
C27 H27C 0.9600 . ?
C28 H28A 0.9600 . ?
C28 H28B 0.9600 . ?
C28 H28C 0.9600 . ?
C29 H29A 0.9600 . ?
C29 H29B 0.9600 . ?
C29 H29C 0.9600 . ?
Cl1 C30 1.820(9) . ?
Cl1A C30 1.750(6) . ?
Cl2 C30 1.703(10) . ?
Cl2A C30 1.787(7) . ?
Cl3 C30 1.653(10) . ?
Cl3A C30 1.791(6) . ?
C30 H30 0.9800 . ?
C30 H30A 0.9800 . ?
Cl4 C31 1.771(6) . ?
Cl4A C31 1.54(3) . ?
Cl5 C31 1.725(19) . ?
Cl5A C31 1.695(5) . ?
Cl6 C31 1.769(5) . ?
Cl6A C31 1.601(15) . ?
C31 H31A 0.9800 . ?
C31 H31 0.9800 . ?

loop_
_geom_torsion_atom_site_label_1
_geom_torsion_atom_site_label_2
_geom_torsion_atom_site_label_3
_geom_torsion_atom_site_label_4
_geom_torsion
_geom_torsion_site_symmetry_1
_geom_torsion_site_symmetry_2
_geom_torsion_site_symmetry_3
_geom_torsion_site_symmetry_4
_geom_torsion_publ_flag
N1 C5 C6 C1 178.3(3) . . . . ?
N1 C5 C6 C7 -1.5(3) . . . . ?
N2 N3 C25 O5 -0.4(5) . . . . ?
N2 N3 C25 O6 179.0(3) . . . . ?
N3 N2 C23 C11 178.7(2) . . . . ?
N3 N2 C23 C24 1.7(4) . . . . ?
C1 C2 C3 C4 -1.1(6) . . . . ?
C1 C6 C7 C8 -178.1(3) . . . . ?
C1 C6 C7 C10 -2.5(5) . . . . ?
C2 C1 C6 C5 0.9(5) . . . . ?
C2 C1 C6 C7 -179.4(3) . . . . ?
C2 C3 C4 C5 0.2(6) . . . . ?
C3 C4 C5 N1 -178.9(3) . . . . ?
C3 C4 C5 C6 1.2(5) . . . . ?
C4 C5 C6 C1 -1.8(5) . . . . ?
C4 C5 C6 C7 178.4(3) . . . . ?
C5 N1 C8 C7 0.3(4) . . . . ?
C5 C6 C7 C8 1.6(3) . . . . ?
C5 C6 C7 C10 177.3(3) . . . . ?
C6 C1 C2 C3 0.5(6) . . . . ?
C6 C7 C8 N1 -1.2(3) . . . . ?
C6 C7 C10 C11 169.7(3) . . . . ?
C6 C7 C10 C12 46.4(4) . . . . ?
C6 C7 C10 C18 -72.8(3) . . . . ?
C7 C10 C11 C20 161.5(2) . . . . ?
C7 C10 C11 C23 -72.2(3) . . . . ?
C7 C10 C12 C13 29.9(4) . . . . ?
C7 C10 C12 C17 -154.7(3) . . . . ?
C7 C10 C18 O1 93.9(3) . . . . ?
C7 C10 C18 O2 -80.1(3) . . . . ?
C8 N1 C5 C4 -179.1(3) . . . . ?
C8 N1 C5 C6 0.8(3) . . . . ?
C8 C7 C10 C11 -15.6(4) . . . . ?
C8 C7 C10 C12 -138.9(3) . . . . ?
C8 C7 C10 C18 102.0(3) . . . . ?
C9 N1 C5 C4 1.5(6) . . . . ?
C9 N1 C5 C6 -178.6(3) . . . . ?
C9 N1 C8 C7 179.7(3) . . . . ?
C10 C7 C8 N1 -176.8(3) . . . . ?
C10 C11 C20 O3 -7.0(5) . . . . ?
C10 C11 C20 O4 175.0(3) . . . . ?
C10 C11 C23 N2 100.9(3) . . . . ?
C10 C11 C23 C24 -81.9(3) . . . . ?
C10 C12 C13 C14 174.8(3) . . . . ?
C10 C12 C17 C16 -174.2(3) . . . . ?
C11 C10 C12 C13 -93.0(3) . . . . ?
C11 C10 C12 C17 82.4(3) . . . . ?
C11 C10 C18 O1 -149.2(3) . . . . ?
C11 C10 C18 O2 36.8(3) . . . . ?
C12 C10 C11 C20 -74.3(3) . . . . ?
C12 C10 C11 C23 52.1(3) . . . . ?
C12 C10 C18 O1 -25.9(4) . . . . ?
C12 C10 C18 O2 160.1(3) . . . . ?
C12 C13 C14 C15 0.2(5) . . . . ?
C13 C12 C17 C16 1.3(5) . . . . ?
C13 C14 C15 C16 -0.2(6) . . . . ?
C14 C15 C16 C17 0.8(6) . . . . ?
C15 C16 C17 C12 -1.4(5) . . . . ?
C17 C12 C13 C14 -0.8(5) . . . . ?
C18 C10 C11 C20 49.4(3) . . . . ?
C18 C10 C11 C23 175.8(2) . . . . ?
C18 C10 C12 C13 143.6(3) . . . . ?
C18 C10 C12 C17 -41.0(4) . . . . ?
C19 O2 C18 O1 3.6(5) . . . . ?
C19 O2 C18 C10 177.7(3) . . . . ?
C20 O4 C21 C22 -163.1(5) . . . . ?
C20 C11 C23 N2 -130.9(3) . . . . ?
C20 C11 C23 C24 46.2(4) . . . . ?
C21 O4 C20 O3 2.0(5) . . . . ?
C21 O4 C20 C11 -179.9(3) . . . . ?
C23 N2 N3 C25 179.3(3) . . . . ?
C23 C11 C20 O3 -135.7(3) . . . . ?
C23 C11 C20 O4 46.3(3) . . . . ?
C25 O6 C26 C27 173.4(4) . . . . ?
C25 O6 C26 C28 58.7(5) . . . . ?
C25 O6 C26 C29 -65.5(6) . . . . ?
C26 O6 C25 O5 1.5(6) . . . . ?
C26 O6 C25 N3 -177.9(3) . . . . ?
